data_2244193
loop_
_publ_author_name
'Steiger, Scott A.'
'Li, Chun'
'Oliver, Allen G.'
'Natale, Nicholas R.'

_publ_section_title
;
 Synthesis, crystal structures, and Hirshfeld analysis of three
 hexahydroquinoline derivatives
;
_journal_coeditor_code JY2021
_journal_issue 11
_journal_name_full 'Acta Crystallographica Section E'
_journal_page_first
;
;
_journal_paper_doi 10.1107/S2056989022009495
_journal_volume 78
_journal_year 2022
_chemical_formula_iupac 'C22 H27 N O4'
_chemical_formula_moiety 'C22 H27 N O4'
_chemical_formula_sum 'C22 H27 N O4'
_chemical_formula_weight 369.44
_chemical_name_systematic 'Ethyl 4-(4-methoxyphenyl)-2,7,7-trimethyl-5-oxo-1,4,5,6,7,8-hexahydroquinoline-3-carboxylate'
_space_group_crystal_system monoclinic
_space_group_IT_number 14
_space_group_name_Hall '-P 2yn'
_space_group_name_H-M_alt 'P 1 21/n 1'
_atom_sites_solution_hydrogens mixed
_atom_sites_solution_primary direct
_audit_creation_method
;
Olex2 1.5
(compiled 2022.04.07 svn.rca3783a0 for OlexSys, GUI svn.r6498)
;
_cell_angle_alpha 90
_cell_angle_beta 90.0834(17)
_cell_angle_gamma 90
_cell_formula_units_Z 8
_cell_length_a 15.3492(15)
_cell_length_b 14.0314(14)
_cell_length_c 18.3862(18)
_cell_measurement_reflns_used 9980
_cell_measurement_temperature 120.00
_cell_measurement_theta_max 26.42
_cell_measurement_theta_min 2.26
_cell_volume 3959.8(7)
_computing_cell_refinement
;
SAINT (Bruker, 2016)
;
_computing_data_collection
;
APEX2 (Bruker, 2012)
;
_computing_data_reduction
;
SAINT (Bruker, 2016)
;
_computing_molecular_graphics
;
<i>OLEX2</i> (Dolomanov <i>et al.</i>,  2009)
;
_computing_publication_material
;
<i>OLEX2</i> (Dolomanov <i>et al.</i>,  2009)
;
_computing_structure_refinement
;
<i>SHELXL2018/1</i> (Sheldrick, 2015)
;
_computing_structure_solution
;
SHELXS  (Sheldrick, 2008)
;
_diffrn_ambient_temperature 120.00
_diffrn_measured_fraction_theta_full 1.000
_diffrn_measured_fraction_theta_max 0.998
_diffrn_measurement_device_type 'Bruker APEXII CCD'
_diffrn_measurement_method '\f and \w scans'
_diffrn_radiation_type MoK\a
_diffrn_radiation_wavelength 0.71073
_diffrn_reflns_av_R_equivalents 0.0551
_diffrn_reflns_av_unetI/netI 0.0309
_diffrn_reflns_limit_h_max 19
_diffrn_reflns_limit_h_min -19
_diffrn_reflns_limit_k_max 17
_diffrn_reflns_limit_k_min -17
_diffrn_reflns_limit_l_max 22
_diffrn_reflns_limit_l_min -22
_diffrn_reflns_number 66519
_diffrn_reflns_theta_full 25.242
_diffrn_reflns_theta_max 26.376
_diffrn_reflns_theta_min 1.327
_diffrn_standards_number 0
_exptl_absorpt_coefficient_mu 0.085
_exptl_absorpt_correction_type none
_exptl_crystal_colour colourless
_exptl_crystal_density_diffrn 1.239
_exptl_crystal_density_method 'not measured'
_exptl_crystal_description rod
_exptl_crystal_F_000 1584
_exptl_crystal_size_max 0.346
_exptl_crystal_size_mid 0.148
_exptl_crystal_size_min 0.135
_refine_diff_density_max 0.333
_refine_diff_density_min -0.298
_refine_ls_extinction_method none
_refine_ls_goodness_of_fit_ref 1.040
_refine_ls_hydrogen_treatment mixed
_refine_ls_matrix_type full
_refine_ls_number_parameters 536
_refine_ls_number_reflns 8085
_refine_ls_number_restraints 39
_refine_ls_restrained_S_all 1.060
_refine_ls_R_factor_all 0.0479
_refine_ls_R_factor_gt 0.0390
_refine_ls_shift/su_max 0.001
_refine_ls_shift/su_mean 0.000
_refine_ls_structure_factor_coef Fsqd
_refine_ls_weighting_details 'w=1/[\s^2^(Fo^2^)+(0.0433P)^2^+1.0284P] where P=(Fo^2^+2Fc^2^)/3'
_refine_ls_weighting_scheme calc
_refine_ls_wR_factor_gt 0.0883
_refine_ls_wR_factor_ref 0.0934
_reflns_number_gt 7121
_reflns_number_total 8085
_reflns_threshold_expression 'I > 2\s(I)'
_cod_data_source_file jy2021sup1.cif
_cod_data_source_block II
_cod_database_code 2244193
_shelx_space_group_comment
;
The symmetry employed for this shelxl refinement is uniquely defined
by the following loop, which should always be used as a source of
symmetry information in preference to the above space-group names.
They are only intended as comments.
;
_shelx_estimated_absorpt_t_min 0.971
_shelx_estimated_absorpt_t_max 0.989

loop_
_space_group_symop_operation_xyz
'x, y, z'
'-x+1/2, y+1/2, -z+1/2'
'-x, -y, -z'
'x-1/2, -y-1/2, z-1/2'

loop_
_atom_site_type_symbol
_atom_site_label
_atom_site_fract_x
_atom_site_fract_y
_atom_site_fract_z
_atom_site_U_iso_or_equiv
_atom_site_adp_type
_atom_site_calc_flag
_atom_site_occupancy
_atom_site_disorder_assembly
_atom_site_disorder_group
O O1A 0.45938(8) 1.14027(8) 0.37758(7) 0.0261(3) Uani d 1 . .
O O2A 0.83266(9) 0.94867(10) 0.38491(8) 0.0353(3) Uani d 1 . .
O O3A 0.76656(8) 1.07646(9) 0.33709(7) 0.0239(3) Uani d 1 . .
O O4A 0.58302(9) 1.01706(9) 0.04318(7) 0.0279(3) Uani d 1 . .
N N1A 0.57551(10) 0.83505(11) 0.40985(8) 0.0195(3) Uani d 1 . .
H H1A 0.5659(13) 0.7789(15) 0.4186(11) 0.023(5) Uiso d 1 . .
C C2A 0.66070(11) 0.86446(12) 0.39877(9) 0.0196(4) Uani d 1 . .
C C3A 0.67643(11) 0.95409(12) 0.37482(9) 0.0186(4) Uani d 1 . .
C C4A 0.60238(10) 1.01965(12) 0.35175(9) 0.0175(3) Uani d 1 . .
H H4A 0.616041 1.085397 0.369398 0.021 Uiso calc 1 . .
C C5A 0.44879(11) 1.05602(12) 0.39480(9) 0.0182(4) Uani d 1 . .
C C6A 0.36366(11) 1.02348(12) 0.42708(10) 0.0200(4) Uani d 1 . .
H H6AA 0.315982 1.062202 0.406008 0.024 Uiso calc 1 . .
H H6AB 0.364850 1.035734 0.480100 0.024 Uiso calc 1 . .
C C7A 0.34314(11) 0.91751(12) 0.41443(9) 0.0193(4) Uani d 1 . .
C C8A 0.42224(11) 0.85979(12) 0.43937(9) 0.0186(3) Uani d 1 . .
H H8AA 0.424860 0.860609 0.493173 0.022 Uiso calc 1 . .
H H8AB 0.414748 0.792748 0.423785 0.022 Uiso calc 1 . .
C C9A 0.50663(11) 0.89679(12) 0.40982(9) 0.0170(3) Uani d 1 . .
C C10A 0.51830(11) 0.98787(12) 0.38714(9) 0.0167(3) Uani d 1 . .
C C11A 0.32322(12) 0.90078(13) 0.33413(10) 0.0248(4) Uani d 1 . .
H H11D 0.275190 0.942331 0.318973 0.037 Uiso calc 1 . .
H H11E 0.306604 0.834047 0.326715 0.037 Uiso calc 1 . .
H H11F 0.375071 0.915231 0.305108 0.037 Uiso calc 1 . .
C C12A 0.26398(12) 0.88893(13) 0.45999(11) 0.0266(4) Uani d 1 . .
H H12D 0.276470 0.900163 0.511574 0.040 Uiso calc 1 . .
H H12E 0.251289 0.821217 0.452347 0.040 Uiso calc 1 . .
H H12F 0.213502 0.927113 0.445243 0.040 Uiso calc 1 . .
C C13A 0.72712(12) 0.79058(13) 0.41851(11) 0.0263(4) Uani d 1 . .
H H13D 0.752914 0.806281 0.465804 0.039 Uiso calc 1 . .
H H13E 0.772869 0.789171 0.381402 0.039 Uiso calc 1 . .
H H13F 0.699027 0.727966 0.421239 0.039 Uiso calc 1 . .
C C14A 0.76640(11) 0.98918(13) 0.36709(9) 0.0214(4) Uani d 1 . .
C C15A 0.85044(12) 1.11883(14) 0.32108(11) 0.0289(4) Uani d 1 . .
H H15E 0.893385 1.068708 0.308859 0.035 Uiso calc 1 . .
H H15F 0.872177 1.154790 0.363730 0.035 Uiso calc 1 . .
C C16A 0.83761(13) 1.18449(14) 0.25765(12) 0.0352(5) Uani d 1 . .
H H16G 0.811091 1.149255 0.217271 0.053 Uiso calc 1 . .
H H16H 0.894095 1.210040 0.242322 0.053 Uiso calc 1 . .
H H16I 0.799255 1.237092 0.271891 0.053 Uiso calc 1 . .
C C17A 0.59364(10) 1.02320(12) 0.26930(9) 0.0177(4) Uani d 1 . .
C C18A 0.57574(11) 0.93988(12) 0.23039(9) 0.0214(4) Uani d 1 . .
H H18A 0.565952 0.882052 0.255969 0.026 Uiso calc 1 . .
C C19A 0.57207(11) 0.94030(13) 0.15539(10) 0.0218(4) Uani d 1 . .
H H19A 0.560018 0.882987 0.129776 0.026 Uiso calc 1 . .
C C20A 0.58598(11) 1.02449(13) 0.11729(9) 0.0217(4) Uani d 1 . .
C C21A 0.60189(11) 1.10830(13) 0.15485(10) 0.0232(4) Uani d 1 . .
H H21A 0.610207 1.166456 0.129332 0.028 Uiso calc 1 . .
C C22A 0.60553(11) 1.10619(12) 0.23063(10) 0.0216(4) Uani d 1 . .
H H22A 0.616536 1.163699 0.256321 0.026 Uiso calc 1 . .
C C23A 0.58707(15) 1.10334(15) 0.00256(11) 0.0359(5) Uani d 1 . .
H H23D 0.581901 1.088987 -0.049428 0.054 Uiso calc 1 . .
H H23E 0.642866 1.135061 0.011879 0.054 Uiso calc 1 . .
H H23F 0.539242 1.145358 0.017281 0.054 Uiso calc 1 . .
O O1B 0.53248(9) 0.63931(8) 0.41653(7) 0.0275(3) Uani d 1 . .
O O2B 0.16407(8) 0.44710(11) 0.34002(8) 0.0367(3) Uani d 1 . .
O O4B 0.45174(10) 0.69033(9) 0.07234(7) 0.0325(3) Uani d 1 . .
N N1B 0.41867(10) 0.33580(11) 0.37064(9) 0.0232(3) Uani d 1 . .
H H1B 0.4275(14) 0.2749(16) 0.3763(12) 0.037(6) Uiso d 1 . .
C C2B 0.33400(11) 0.36815(12) 0.36142(10) 0.0224(4) Uani d 1 . .
C C3B 0.31849(11) 0.46259(13) 0.35623(10) 0.0226(4) Uani d 1 . .
C C4B 0.39216(11) 0.53471(12) 0.35400(10) 0.0201(4) Uani d 1 . .
H H4B 0.375782 0.589307 0.386149 0.024 Uiso calc 1 . .
C C5B 0.54390(12) 0.55231(12) 0.41031(9) 0.0207(4) Uani d 1 . .
C C6B 0.62933(12) 0.50822(13) 0.43392(10) 0.0236(4) Uani d 1 . .
H H6BA 0.629257 0.502553 0.487587 0.028 Uiso calc 1 . .
H H6BB 0.677155 0.552131 0.420484 0.028 Uiso calc 1 . .
C C7B 0.64891(12) 0.41011(13) 0.40149(10) 0.0223(4) Uani d 1 . .
C C8B 0.56843(11) 0.34797(12) 0.41231(10) 0.0221(4) Uani d 1 . .
H H8BA 0.576211 0.287574 0.385247 0.026 Uiso calc 1 . .
H H8BB 0.562928 0.332075 0.464561 0.026 Uiso calc 1 . .
C C9B 0.48608(11) 0.39520(12) 0.38717(10) 0.0195(4) Uani d 1 . .
C C10B 0.47532(11) 0.49112(12) 0.38389(10) 0.0190(4) Uani d 1 . .
C C11B 0.67057(13) 0.41894(14) 0.32069(10) 0.0290(4) Uani d 1 . .
H H11A 0.681145 0.355422 0.300374 0.044 Uiso calc 1 . .
H H11B 0.722849 0.458254 0.314753 0.044 Uiso calc 1 . .
H H11C 0.621608 0.448806 0.295120 0.044 Uiso calc 1 . .
C C12B 0.72593(12) 0.36470(15) 0.44191(12) 0.0314(5) Uani d 1 . .
H H12A 0.711607 0.358440 0.493620 0.047 Uiso calc 1 . .
H H12B 0.777587 0.405106 0.436484 0.047 Uiso calc 1 . .
H H12C 0.737796 0.301528 0.421460 0.047 Uiso calc 1 . .
C C13B 0.26813(12) 0.28863(14) 0.35968(12) 0.0323(5) Uani d 1 . .
H H13A 0.297954 0.227423 0.365980 0.048 Uiso calc 1 . .
H H13B 0.237582 0.289167 0.312845 0.048 Uiso calc 1 . .
H H13C 0.226000 0.297564 0.399095 0.048 Uiso calc 1 . .
C C14B 0.22780(13) 0.49593(14) 0.34891(12) 0.0317(4) Uani d 1 . .
C C17B 0.40645(11) 0.57381(12) 0.27734(10) 0.0204(4) Uani d 1 . .
C C18B 0.41311(12) 0.51382(13) 0.21751(10) 0.0235(4) Uani d 1 . .
H H18B 0.407494 0.446967 0.224204 0.028 Uiso calc 1 . .
C C19B 0.42785(12) 0.54948(13) 0.14796(10) 0.0247(4) Uani d 1 . .
H H19B 0.432202 0.507346 0.107685 0.030 Uiso calc 1 . .
C C20B 0.43611(11) 0.64698(13) 0.13795(10) 0.0231(4) Uani d 1 . .
C C21B 0.42916(11) 0.70792(12) 0.19706(10) 0.0231(4) Uani d 1 . .
H H21B 0.434268 0.774830 0.190398 0.028 Uiso calc 1 . .
C C22B 0.41482(12) 0.67106(12) 0.26552(10) 0.0220(4) Uani d 1 . .
H H22B 0.410556 0.713382 0.305688 0.026 Uiso calc 1 . .
C C23B 0.46826(19) 0.62980(17) 0.01175(12) 0.0469(6) Uani d 1 . .
H H23A 0.481787 0.668742 -0.031018 0.070 Uiso calc 1 . .
H H23B 0.416580 0.590883 0.001799 0.070 Uiso calc 1 . .
H H23C 0.517779 0.588112 0.022755 0.070 Uiso calc 1 . .
O O3B 0.2269(3) 0.5956(3) 0.3723(4) 0.0335(6) Uani d 0.432(8) A 1
C C15B 0.1402(3) 0.6417(4) 0.3742(3) 0.0372(7) Uani d 0.465(5) A 1
H H15A 0.138304 0.689695 0.413646 0.045 Uiso calc 0.465(5) A 1
H H15B 0.094562 0.593444 0.383626 0.045 Uiso calc 0.465(5) A 1
C C16B 0.1245(4) 0.6886(5) 0.3024(3) 0.0467(11) Uani d 0.465(5) A 1
H H16A 0.123933 0.640269 0.263942 0.070 Uiso calc 0.465(5) A 1
H H16B 0.171021 0.734776 0.292792 0.070 Uiso calc 0.465(5) A 1
H H16C 0.068246 0.721642 0.303351 0.070 Uiso calc 0.465(5) A 1
O O3C 0.21906(19) 0.5876(2) 0.3397(3) 0.0334(5) Uani d 0.568(8) A 2
C C15C 0.1290(2) 0.6186(3) 0.3293(3) 0.0363(7) Uani d 0.535(5) A 2
H H15C 0.107508 0.596737 0.281287 0.044 Uiso calc 0.535(5) A 2
H H15D 0.091485 0.590425 0.367375 0.044 Uiso calc 0.535(5) A 2
C C16C 0.1252(3) 0.7220(3) 0.3332(3) 0.0423(10) Uani d 0.535(5) A 2
H H16D 0.164743 0.749457 0.297027 0.063 Uiso calc 0.535(5) A 2
H H16E 0.142609 0.742950 0.381911 0.063 Uiso calc 0.535(5) A 2
H H16F 0.065517 0.743317 0.323217 0.063 Uiso calc 0.535(5) A 2

loop_
_atom_site_aniso_label
_atom_site_aniso_U_11
_atom_site_aniso_U_22
_atom_site_aniso_U_33
_atom_site_aniso_U_12
_atom_site_aniso_U_13
_atom_site_aniso_U_23
O1A 0.0244(6) 0.0130(6) 0.0411(8) 0.0011(5) 0.0035(6) 0.0025(5)
O2A 0.0192(7) 0.0410(8) 0.0458(9) 0.0025(6) -0.0023(6) 0.0152(7)
O3A 0.0159(6) 0.0237(7) 0.0323(7) -0.0027(5) 0.0006(5) 0.0033(5)
O4A 0.0322(7) 0.0335(7) 0.0180(7) -0.0002(6) -0.0006(5) 0.0040(5)
N1A 0.0205(7) 0.0116(7) 0.0264(8) 0.0011(6) -0.0005(6) 0.0012(6)
C2A 0.0206(9) 0.0202(9) 0.0180(9) 0.0027(7) -0.0015(7) -0.0033(7)
C3A 0.0174(8) 0.0211(9) 0.0172(8) 0.0029(7) -0.0001(7) -0.0001(7)
C4A 0.0176(8) 0.0147(8) 0.0201(9) -0.0010(6) -0.0002(7) -0.0001(7)
C5A 0.0211(9) 0.0153(8) 0.0182(8) -0.0009(7) -0.0017(7) -0.0008(7)
C6A 0.0211(9) 0.0169(9) 0.0221(9) 0.0026(7) 0.0024(7) -0.0022(7)
C7A 0.0186(8) 0.0176(8) 0.0216(9) -0.0006(7) 0.0004(7) 0.0010(7)
C8A 0.0219(9) 0.0146(8) 0.0194(9) -0.0019(7) 0.0000(7) -0.0005(6)
C9A 0.0210(8) 0.0145(8) 0.0156(8) 0.0015(7) -0.0021(7) -0.0002(7)
C10A 0.0181(8) 0.0160(8) 0.0161(8) 0.0009(7) -0.0015(7) -0.0010(7)
C11A 0.0224(9) 0.0259(10) 0.0260(10) 0.0016(7) -0.0045(7) -0.0046(8)
C12A 0.0227(9) 0.0234(10) 0.0337(11) -0.0014(8) 0.0040(8) 0.0002(8)
C13A 0.0242(9) 0.0220(9) 0.0325(11) 0.0054(7) -0.0024(8) 0.0009(8)
C14A 0.0212(9) 0.0249(9) 0.0180(9) 0.0015(7) -0.0019(7) -0.0001(7)
C15A 0.0172(9) 0.0315(10) 0.0380(11) -0.0060(8) 0.0015(8) -0.0021(9)
C16A 0.0258(10) 0.0281(11) 0.0518(13) -0.0037(8) 0.0069(9) 0.0071(10)
C17A 0.0137(8) 0.0190(9) 0.0204(9) 0.0022(7) 0.0005(7) 0.0008(7)
C18A 0.0221(9) 0.0171(9) 0.0249(9) 0.0007(7) 0.0005(7) 0.0027(7)
C19A 0.0215(9) 0.0202(9) 0.0236(9) 0.0013(7) -0.0013(7) -0.0018(7)
C20A 0.0162(8) 0.0305(10) 0.0183(9) -0.0004(7) 0.0003(7) 0.0035(7)
C21A 0.0209(9) 0.0232(9) 0.0253(10) -0.0046(7) -0.0007(7) 0.0066(8)
C22A 0.0210(9) 0.0199(9) 0.0240(9) -0.0032(7) -0.0016(7) 0.0012(7)
C23A 0.0439(12) 0.0408(12) 0.0230(10) -0.0123(10) 0.0000(9) 0.0099(9)
O1B 0.0316(7) 0.0147(6) 0.0361(8) -0.0032(5) 0.0028(6) -0.0020(6)
O2B 0.0181(7) 0.0555(10) 0.0366(8) -0.0001(7) -0.0001(6) 0.0014(7)
O4B 0.0461(9) 0.0282(7) 0.0234(7) -0.0002(6) 0.0002(6) 0.0053(6)
N1B 0.0199(7) 0.0121(7) 0.0378(9) 0.0002(6) -0.0020(7) 0.0013(7)
C2B 0.0194(9) 0.0217(9) 0.0261(9) -0.0015(7) -0.0002(7) 0.0032(7)
C3B 0.0192(9) 0.0240(9) 0.0246(9) 0.0010(7) 0.0029(7) 0.0044(8)
C4B 0.0193(9) 0.0153(8) 0.0258(9) 0.0034(7) 0.0029(7) 0.0006(7)
C5B 0.0224(9) 0.0187(9) 0.0209(9) -0.0017(7) 0.0041(7) 0.0009(7)
C6B 0.0225(9) 0.0221(9) 0.0262(10) -0.0057(7) -0.0002(7) 0.0008(7)
C7B 0.0193(9) 0.0212(9) 0.0265(10) 0.0011(7) 0.0018(7) 0.0042(7)
C8B 0.0206(9) 0.0167(8) 0.0288(10) 0.0017(7) 0.0009(7) 0.0028(7)
C9B 0.0188(8) 0.0180(9) 0.0218(9) 0.0015(7) 0.0015(7) 0.0012(7)
C10B 0.0200(9) 0.0150(8) 0.0220(9) 0.0002(7) 0.0030(7) 0.0004(7)
C11B 0.0278(10) 0.0287(10) 0.0306(11) 0.0054(8) 0.0068(8) 0.0029(8)
C12B 0.0215(10) 0.0331(11) 0.0396(12) 0.0022(8) 0.0004(8) 0.0102(9)
C13B 0.0238(10) 0.0266(10) 0.0464(12) -0.0043(8) -0.0029(9) 0.0054(9)
C14B 0.0222(7) 0.0316(8) 0.0411(10) 0.0077(6) 0.0042(7) 0.0096(8)
C17B 0.0158(8) 0.0191(9) 0.0263(9) 0.0024(7) 0.0013(7) 0.0025(7)
C18B 0.0227(9) 0.0160(9) 0.0319(10) -0.0016(7) -0.0005(8) 0.0006(7)
C19B 0.0239(9) 0.0238(9) 0.0263(10) 0.0000(7) -0.0022(8) -0.0026(8)
C20B 0.0197(9) 0.0244(9) 0.0252(9) 0.0003(7) -0.0018(7) 0.0046(7)
C21B 0.0227(9) 0.0154(8) 0.0313(10) 0.0008(7) -0.0008(8) 0.0031(7)
C22B 0.0217(9) 0.0159(8) 0.0285(10) 0.0047(7) -0.0002(7) -0.0003(7)
C23B 0.0762(18) 0.0404(13) 0.0241(11) -0.0068(12) 0.0019(11) 0.0017(10)
O3B 0.0235(9) 0.0329(10) 0.0440(13) 0.0081(9) 0.0033(10) 0.0089(11)
C15B 0.0271(12) 0.0375(13) 0.0470(15) 0.0070(11) 0.0016(12) 0.0084(13)
C16B 0.0342(18) 0.051(2) 0.055(2) 0.0052(18) 0.0014(18) 0.0084(19)
O3C 0.0231(8) 0.0314(9) 0.0456(12) 0.0106(7) 0.0001(9) 0.0067(10)
C15C 0.0255(11) 0.0327(12) 0.0507(15) 0.0126(10) -0.0021(11) 0.0033(11)
C16C 0.0303(16) 0.0355(18) 0.061(2) 0.0114(15) -0.0032(16) -0.0035(17)

loop_
_atom_type_symbol
_atom_type_description
_atom_type_scat_dispersion_real
_atom_type_scat_dispersion_imag
_atom_type_scat_source
C C 0.0033 0.0016 'International Tables Vol C Tables 4.2.6.8 and 6.1.1.4'
H H 0.0000 0.0000 'International Tables Vol C Tables 4.2.6.8 and 6.1.1.4'
N N 0.0061 0.0033 'International Tables Vol C Tables 4.2.6.8 and 6.1.1.4'
O O 0.0106 0.0060 'International Tables Vol C Tables 4.2.6.8 and 6.1.1.4'

loop_
_exptl_crystal_face_index_h
_exptl_crystal_face_index_k
_exptl_crystal_face_index_l
_exptl_crystal_face_perp_dist
0.00 -1.00 0.00 0.1730
0.00 1.00 0.00 0.1570
0.00 0.00 -1.00 0.0320
0.00 0.00 1.00 0.0760
1.00 0.00 -1.00 0.0190
-1.00 0.00 1.00 0.0740
-1.00 0.00 -1.00 0.0440
1.00 0.00 1.00 0.0600
-1.00 -1.00 1.00 0.1290

loop_
_geom_angle_atom_site_label_1
_geom_angle_atom_site_label_2
_geom_angle_atom_site_label_3
_geom_angle_site_symmetry_1
_geom_angle_site_symmetry_3
_geom_angle
_geom_angle_publ_flag
C14A O3A C15A . . 117.37(14) ?
C20A O4A C23A . . 117.16(15) ?
C2A N1A H1A . . 119.1(14) ?
C9A N1A H1A . . 118.1(14) ?
C9A N1A C2A . . 122.74(15) ?
N1A C2A C13A . . 113.58(15) ?
C3A C2A N1A . . 119.53(15) ?
C3A C2A C13A . . 126.84(16) ?
C2A C3A C4A . . 121.22(15) ?
C2A C3A C14A . . 120.62(15) ?
C14A C3A C4A . . 118.09(15) ?
C3A C4A H4A . . 108.1 ?
C3A C4A C17A . . 111.21(14) ?
C10A C4A C3A . . 109.82(13) ?
C10A C4A H4A . . 108.1 ?
C10A C4A C17A . . 111.34(14) ?
C17A C4A H4A . . 108.1 ?
O1A C5A C6A . . 120.38(15) ?
O1A C5A C10A . . 120.86(16) ?
C10A C5A C6A . . 118.72(14) ?
C5A C6A H6AA . . 108.7 ?
C5A C6A H6AB . . 108.7 ?
C5A C6A C7A . . 114.27(14) ?
H6AA C6A H6AB . . 107.6 ?
C7A C6A H6AA . . 108.7 ?
C7A C6A H6AB . . 108.7 ?
C8A C7A C6A . . 107.72(13) ?
C8A C7A C12A . . 109.13(14) ?
C11A C7A C6A . . 109.63(14) ?
C11A C7A C8A . . 111.51(14) ?
C11A C7A C12A . . 109.35(14) ?
C12A C7A C6A . . 109.46(14) ?
C7A C8A H8AA . . 108.9 ?
C7A C8A H8AB . . 108.9 ?
H8AA C8A H8AB . . 107.7 ?
C9A C8A C7A . . 113.21(14) ?
C9A C8A H8AA . . 108.9 ?
C9A C8A H8AB . . 108.9 ?
N1A C9A C8A . . 116.70(14) ?
C10A C9A N1A . . 119.66(15) ?
C10A C9A C8A . . 123.56(15) ?
C5A C10A C4A . . 118.62(14) ?
C9A C10A C4A . . 121.53(15) ?
C9A C10A C5A . . 119.83(15) ?
C7A C11A H11D . . 109.5 ?
C7A C11A H11E . . 109.5 ?
C7A C11A H11F . . 109.5 ?
H11D C11A H11E . . 109.5 ?
H11D C11A H11F . . 109.5 ?
H11E C11A H11F . . 109.5 ?
C7A C12A H12D . . 109.5 ?
C7A C12A H12E . . 109.5 ?
C7A C12A H12F . . 109.5 ?
H12D C12A H12E . . 109.5 ?
H12D C12A H12F . . 109.5 ?
H12E C12A H12F . . 109.5 ?
C2A C13A H13D . . 109.5 ?
C2A C13A H13E . . 109.5 ?
C2A C13A H13F . . 109.5 ?
H13D C13A H13E . . 109.5 ?
H13D C13A H13F . . 109.5 ?
H13E C13A H13F . . 109.5 ?
O2A C14A O3A . . 122.52(16) ?
O2A C14A C3A . . 127.20(17) ?
O3A C14A C3A . . 110.28(14) ?
O3A C15A H15E . . 110.3 ?
O3A C15A H15F . . 110.3 ?
O3A C15A C16A . . 107.13(15) ?
H15E C15A H15F . . 108.5 ?
C16A C15A H15E . . 110.3 ?
C16A C15A H15F . . 110.3 ?
C15A C16A H16G . . 109.5 ?
C15A C16A H16H . . 109.5 ?
C15A C16A H16I . . 109.5 ?
H16G C16A H16H . . 109.5 ?
H16G C16A H16I . . 109.5 ?
H16H C16A H16I . . 109.5 ?
C18A C17A C4A . . 119.95(15) ?
C22A C17A C4A . . 122.03(15) ?
C22A C17A C18A . . 117.99(16) ?
C17A C18A H18A . . 119.5 ?
C19A C18A C17A . . 121.04(16) ?
C19A C18A H18A . . 119.5 ?
C18A C19A H19A . . 120.0 ?
C18A C19A C20A . . 120.08(17) ?
C20A C19A H19A . . 120.0 ?
O4A C20A C19A . . 115.63(16) ?
O4A C20A C21A . . 124.56(16) ?
C21A C20A C19A . . 119.81(16) ?
C20A C21A H21A . . 120.4 ?
C20A C21A C22A . . 119.13(16) ?
C22A C21A H21A . . 120.4 ?
C17A C22A C21A . . 121.92(17) ?
C17A C22A H22A . . 119.0 ?
C21A C22A H22A . . 119.0 ?
O4A C23A H23D . . 109.5 ?
O4A C23A H23E . . 109.5 ?
O4A C23A H23F . . 109.5 ?
H23D C23A H23E . . 109.5 ?
H23D C23A H23F . . 109.5 ?
H23E C23A H23F . . 109.5 ?
C20B O4B C23B . . 117.05(15) ?
C2B N1B H1B . . 118.7(15) ?
C9B N1B H1B . . 117.1(15) ?
C9B N1B C2B . . 122.57(15) ?
N1B C2B C13B . . 112.90(15) ?
C3B C2B N1B . . 119.68(16) ?
C3B C2B C13B . . 127.41(17) ?
C2B C3B C4B . . 121.67(15) ?
C2B C3B C14B . . 118.97(17) ?
C14B C3B C4B . . 119.29(15) ?
C3B C4B H4B . . 107.9 ?
C3B C4B C17B . . 111.84(15) ?
C10B C4B C3B . . 110.35(14) ?
C10B C4B H4B . . 107.9 ?
C10B C4B C17B . . 110.91(14) ?
C17B C4B H4B . . 107.9 ?
O1B C5B C6B . . 119.96(16) ?
O1B C5B C10B . . 120.96(16) ?
C10B C5B C6B . . 119.02(15) ?
C5B C6B H6BA . . 108.5 ?
C5B C6B H6BB . . 108.5 ?
C5B C6B C7B . . 115.26(15) ?
H6BA C6B H6BB . . 107.5 ?
C7B C6B H6BA . . 108.5 ?
C7B C6B H6BB . . 108.5 ?
C6B C7B C12B . . 109.67(16) ?
C8B C7B C6B . . 107.70(14) ?
C8B C7B C11B . . 110.52(15) ?
C8B C7B C12B . . 108.84(15) ?
C11B C7B C6B . . 110.43(15) ?
C11B C7B C12B . . 109.64(15) ?
C7B C8B H8BA . . 109.0 ?
C7B C8B H8BB . . 109.0 ?
H8BA C8B H8BB . . 107.8 ?
C9B C8B C7B . . 112.93(14) ?
C9B C8B H8BA . . 109.0 ?
C9B C8B H8BB . . 109.0 ?
N1B C9B C8B . . 115.97(15) ?
C10B C9B N1B . . 120.28(16) ?
C10B C9B C8B . . 123.67(16) ?
C5B C10B C4B . . 119.68(15) ?
C9B C10B C4B . . 121.19(15) ?
C9B C10B C5B . . 119.12(16) ?
C7B C11B H11A . . 109.5 ?
C7B C11B H11B . . 109.5 ?
C7B C11B H11C . . 109.5 ?
H11A C11B H11B . . 109.5 ?
H11A C11B H11C . . 109.5 ?
H11B C11B H11C . . 109.5 ?
C7B C12B H12A . . 109.5 ?
C7B C12B H12B . . 109.5 ?
C7B C12B H12C . . 109.5 ?
H12A C12B H12B . . 109.5 ?
H12A C12B H12C . . 109.5 ?
H12B C12B H12C . . 109.5 ?
C2B C13B H13A . . 109.5 ?
C2B C13B H13B . . 109.5 ?
C2B C13B H13C . . 109.5 ?
H13A C13B H13B . . 109.5 ?
H13A C13B H13C . . 109.5 ?
H13B C13B H13C . . 109.5 ?
O2B C14B C3B . . 126.73(18) ?
O2B C14B O3B . . 125.1(2) ?
O2B C14B O3C . . 117.4(2) ?
O3B C14B C3B . . 106.6(2) ?
O3C C14B C3B . . 114.9(2) ?
C18B C17B C4B . . 121.57(15) ?
C22B C17B C4B . . 120.71(16) ?
C22B C17B C18B . . 117.71(17) ?
C17B C18B H18B . . 119.3 ?
C17B C18B C19B . . 121.46(16) ?
C19B C18B H18B . . 119.3 ?
C18B C19B H19B . . 120.3 ?
C20B C19B C18B . . 119.46(17) ?
C20B C19B H19B . . 120.3 ?
O4B C20B C19B . . 124.77(17) ?
O4B C20B C21B . . 115.41(15) ?
C19B C20B C21B . . 119.81(17) ?
C20B C21B H21B . . 120.1 ?
C22B C21B C20B . . 119.77(16) ?
C22B C21B H21B . . 120.1 ?
C17B C22B H22B . . 119.1 ?
C21B C22B C17B . . 121.79(17) ?
C21B C22B H22B . . 119.1 ?
O4B C23B H23A . . 109.5 ?
O4B C23B H23B . . 109.5 ?
O4B C23B H23C . . 109.5 ?
H23A C23B H23B . . 109.5 ?
H23A C23B H23C . . 109.5 ?
H23B C23B H23C . . 109.5 ?
C14B O3B C15B . . 115.7(4) ?
O3B C15B H15A . . 110.0 ?
O3B C15B H15B . . 110.0 ?
O3B C15B C16B . . 108.4(5) ?
H15A C15B H15B . . 108.4 ?
C16B C15B H15A . . 110.0 ?
C16B C15B H15B . . 110.0 ?
C15B C16B H16A . . 109.5 ?
C15B C16B H16B . . 109.5 ?
C15B C16B H16C . . 109.5 ?
H16A C16B H16B . . 109.5 ?
H16A C16B H16C . . 109.5 ?
H16B C16B H16C . . 109.5 ?
C14B O3C C15C . . 114.0(3) ?
O3C C15C H15C . . 109.8 ?
O3C C15C H15D . . 109.8 ?
H15C C15C H15D . . 108.3 ?
C16C C15C O3C . . 109.2(4) ?
C16C C15C H15C . . 109.8 ?
C16C C15C H15D . . 109.8 ?
C15C C16C H16D . . 109.5 ?
C15C C16C H16E . . 109.5 ?
C15C C16C H16F . . 109.5 ?
H16D C16C H16E . . 109.5 ?
H16D C16C H16F . . 109.5 ?
H16E C16C H16F . . 109.5 ?

loop_
_geom_bond_atom_site_label_1
_geom_bond_atom_site_label_2
_geom_bond_site_symmetry_2
_geom_bond_distance
_geom_bond_publ_flag
O1A C5A . 1.235(2) ?
O2A C14A . 1.210(2) ?
O3A C14A . 1.343(2) ?
O3A C15A . 1.449(2) ?
O4A C20A . 1.367(2) ?
O4A C23A . 1.424(2) ?
N1A H1A . 0.82(2) ?
N1A C2A . 1.386(2) ?
N1A C9A . 1.367(2) ?
C2A C3A . 1.354(2) ?
C2A C13A . 1.498(2) ?
C3A C4A . 1.522(2) ?
C3A C14A . 1.473(2) ?
C4A H4A . 1.0000 ?
C4A C10A . 1.513(2) ?
C4A C17A . 1.523(2) ?
C5A C6A . 1.507(2) ?
C5A C10A . 1.440(2) ?
C6A H6AA . 0.9900 ?
C6A H6AB . 0.9900 ?
C6A C7A . 1.538(2) ?
C7A C8A . 1.529(2) ?
C7A C11A . 1.526(2) ?
C7A C12A . 1.530(2) ?
C8A H8AA . 0.9900 ?
C8A H8AB . 0.9900 ?
C8A C9A . 1.498(2) ?
C9A C10A . 1.356(2) ?
C11A H11D . 0.9800 ?
C11A H11E . 0.9800 ?
C11A H11F . 0.9800 ?
C12A H12D . 0.9800 ?
C12A H12E . 0.9800 ?
C12A H12F . 0.9800 ?
C13A H13D . 0.9800 ?
C13A H13E . 0.9800 ?
C13A H13F . 0.9800 ?
C15A H15E . 0.9900 ?
C15A H15F . 0.9900 ?
C15A C16A . 1.499(3) ?
C16A H16G . 0.9800 ?
C16A H16H . 0.9800 ?
C16A H16I . 0.9800 ?
C17A C18A . 1.398(2) ?
C17A C22A . 1.377(2) ?
C18A H18A . 0.9500 ?
C18A C19A . 1.380(2) ?
C19A H19A . 0.9500 ?
C19A C20A . 1.390(3) ?
C20A C21A . 1.385(3) ?
C21A H21A . 0.9500 ?
C21A C22A . 1.395(3) ?
C22A H22A . 0.9500 ?
C23A H23D . 0.9800 ?
C23A H23E . 0.9800 ?
C23A H23F . 0.9800 ?
O1B C5B . 1.239(2) ?
O2B C14B . 1.205(2) ?
O4B C20B . 1.372(2) ?
O4B C23B . 1.424(3) ?
N1B H1B . 0.87(2) ?
N1B C2B . 1.387(2) ?
N1B C9B . 1.363(2) ?
C2B C3B . 1.350(2) ?
C2B C13B . 1.506(2) ?
C3B C4B . 1.518(2) ?
C3B C14B . 1.474(3) ?
C4B H4B . 1.0000 ?
C4B C10B . 1.518(2) ?
C4B C17B . 1.529(2) ?
C5B C6B . 1.513(3) ?
C5B C10B . 1.442(2) ?
C6B H6BA . 0.9900 ?
C6B H6BB . 0.9900 ?
C6B C7B . 1.530(3) ?
C7B C8B . 1.525(2) ?
C7B C11B . 1.528(3) ?
C7B C12B . 1.534(3) ?
C8B H8BA . 0.9900 ?
C8B H8BB . 0.9900 ?
C8B C9B . 1.500(2) ?
C9B C10B . 1.357(2) ?
C11B H11A . 0.9800 ?
C11B H11B . 0.9800 ?
C11B H11C . 0.9800 ?
C12B H12A . 0.9800 ?
C12B H12B . 0.9800 ?
C12B H12C . 0.9800 ?
C13B H13A . 0.9800 ?
C13B H13B . 0.9800 ?
C13B H13C . 0.9800 ?
C14B O3B . 1.464(5) ?
C14B O3C . 1.305(4) ?
C17B C18B . 1.389(3) ?
C17B C22B . 1.388(2) ?
C18B H18B . 0.9500 ?
C18B C19B . 1.392(3) ?
C19B H19B . 0.9500 ?
C19B C20B . 1.386(2) ?
C20B C21B . 1.387(3) ?
C21B H21B . 0.9500 ?
C21B C22B . 1.379(3) ?
C22B H22B . 0.9500 ?
C23B H23A . 0.9800 ?
C23B H23B . 0.9800 ?
C23B H23C . 0.9800 ?
O3B C15B . 1.480(5) ?
C15B H15A . 0.9900 ?
C15B H15B . 0.9900 ?
C15B C16B . 1.495(7) ?
C16B H16A . 0.9800 ?
C16B H16B . 0.9800 ?
C16B H16C . 0.9800 ?
O3C C15C . 1.461(4) ?
C15C H15C . 0.9900 ?
C15C H15D . 0.9900 ?
C15C C16C . 1.454(6) ?
C16C H16D . 0.9800 ?
C16C H16E . 0.9800 ?
C16C H16F . 0.9800 ?

loop_
_geom_hbond_atom_site_label_D
_geom_hbond_atom_site_label_H
_geom_hbond_atom_site_label_A
_geom_hbond_site_symmetry_A
_geom_hbond_distance_DH
_geom_hbond_distance_HA
_geom_hbond_distance_DA
_geom_hbond_angle_DHA
_geom_hbond_publ_flag
N1A H1A O1B . 0.82(2) 2.02(2) 2.827(2) 167(2) yes
N1B H1B O1A 1_545 0.87(2) 1.95(2) 2.8167(19) 172(2) yes

loop_
_geom_torsion_atom_site_label_1
_geom_torsion_atom_site_label_2
_geom_torsion_atom_site_label_3
_geom_torsion_atom_site_label_4
_geom_torsion_site_symmetry_1
_geom_torsion_site_symmetry_2
_geom_torsion_site_symmetry_3
_geom_torsion_site_symmetry_4
_geom_torsion
_geom_torsion_publ_flag
O1A C5A C6A C7A . . . . 153.92(16) ?
O1A C5A C10A C4A . . . . -5.0(2) ?
O1A C5A C10A C9A . . . . 176.67(16) ?
O4A C20A C21A C22A . . . . -178.33(16) ?
N1A C2A C3A C4A . . . . -6.9(2) ?
N1A C2A C3A C14A . . . . 176.06(15) ?
N1A C9A C10A C4A . . . . 8.8(2) ?
N1A C9A C10A C5A . . . . -172.89(15) ?
C2A N1A C9A C8A . . . . -166.11(15) ?
C2A N1A C9A C10A . . . . 10.6(2) ?
C2A C3A C4A C10A . . . . 22.8(2) ?
C2A C3A C4A C17A . . . . -100.92(19) ?
C2A C3A C14A O2A . . . . -5.7(3) ?
C2A C3A C14A O3A . . . . 174.96(15) ?
C3A C4A C10A C5A . . . . 157.86(15) ?
C3A C4A C10A C9A . . . . -23.8(2) ?
C3A C4A C17A C18A . . . . 60.5(2) ?
C3A C4A C17A C22A . . . . -117.40(18) ?
C4A C3A C14A O2A . . . . 177.13(18) ?
C4A C3A C14A O3A . . . . -2.2(2) ?
C4A C17A C18A C19A . . . . -176.55(16) ?
C4A C17A C22A C21A . . . . 176.66(16) ?
C5A C6A C7A C8A . . . . 51.96(19) ?
C5A C6A C7A C11A . . . . -69.55(18) ?
C5A C6A C7A C12A . . . . 170.51(15) ?
C6A C5A C10A C4A . . . . 177.41(15) ?
C6A C5A C10A C9A . . . . -0.9(2) ?
C6A C7A C8A C9A . . . . -48.74(18) ?
C7A C8A C9A N1A . . . . -160.18(15) ?
C7A C8A C9A C10A . . . . 23.2(2) ?
C8A C9A C10A C4A . . . . -174.68(15) ?
C8A C9A C10A C5A . . . . 3.6(3) ?
C9A N1A C2A C3A . . . . -11.6(2) ?
C9A N1A C2A C13A . . . . 166.11(16) ?
C10A C4A C17A C18A . . . . -62.3(2) ?
C10A C4A C17A C22A . . . . 119.77(17) ?
C10A C5A C6A C7A . . . . -28.5(2) ?
C11A C7A C8A C9A . . . . 71.59(18) ?
C12A C7A C8A C9A . . . . -167.50(14) ?
C13A C2A C3A C4A . . . . 175.76(16) ?
C13A C2A C3A C14A . . . . -1.3(3) ?
C14A O3A C15A C16A . . . . 151.27(16) ?
C14A C3A C4A C10A . . . . -160.11(14) ?
C14A C3A C4A C17A . . . . 76.19(19) ?
C15A O3A C14A O2A . . . . 4.7(3) ?
C15A O3A C14A C3A . . . . -175.91(15) ?
C17A C4A C10A C5A . . . . -78.52(19) ?
C17A C4A C10A C9A . . . . 99.81(19) ?
C17A C18A C19A C20A . . . . -0.2(3) ?
C18A C17A C22A C21A . . . . -1.3(3) ?
C18A C19A C20A O4A . . . . 178.51(16) ?
C18A C19A C20A C21A . . . . -1.2(3) ?
C19A C20A C21A C22A . . . . 1.4(3) ?
C20A C21A C22A C17A . . . . -0.1(3) ?
C22A C17A C18A C19A . . . . 1.5(3) ?
C23A O4A C20A C19A . . . . 173.05(16) ?
C23A O4A C20A C21A . . . . -7.2(3) ?
O1B C5B C6B C7B . . . . -160.26(16) ?
O1B C5B C10B C4B . . . . 8.1(2) ?
O1B C5B C10B C9B . . . . -171.09(17) ?
O2B C14B O3B C15B . . . . -9.3(6) ?
O2B C14B O3C C15C . . . . 7.8(5) ?
O4B C20B C21B C22B . . . . -179.01(16) ?
N1B C2B C3B C4B . . . . 5.1(3) ?
N1B C2B C3B C14B . . . . -177.98(17) ?
N1B C9B C10B C4B . . . . -6.9(3) ?
N1B C9B C10B C5B . . . . 172.28(16) ?
C2B N1B C9B C8B . . . . 166.25(16) ?
C2B N1B C9B C10B . . . . -10.6(3) ?
C2B C3B C4B C10B . . . . -19.6(2) ?
C2B C3B C4B C17B . . . . 104.42(19) ?
C2B C3B C14B O2B . . . . -7.6(3) ?
C2B C3B C14B O3B . . . . 158.7(3) ?
C2B C3B C14B O3C . . . . -176.0(3) ?
C3B C4B C10B C5B . . . . -158.71(15) ?
C3B C4B C10B C9B . . . . 20.4(2) ?
C3B C4B C17B C18B . . . . -48.7(2) ?
C3B C4B C17B C22B . . . . 132.47(17) ?
C3B C14B O3B C15B . . . . -175.9(4) ?
C3B C14B O3C C15C . . . . 177.3(3) ?
C4B C3B C14B O2B . . . . 169.4(2) ?
C4B C3B C14B O3B . . . . -24.3(3) ?
C4B C3B C14B O3C . . . . 1.0(4) ?
C4B C17B C18B C19B . . . . -178.71(16) ?
C4B C17B C22B C21B . . . . 178.92(16) ?
C5B C6B C7B C8B . . . . -49.4(2) ?
C5B C6B C7B C11B . . . . 71.33(19) ?
C5B C6B C7B C12B . . . . -167.74(15) ?
C6B C5B C10B C4B . . . . -174.81(15) ?
C6B C5B C10B C9B . . . . 6.0(2) ?
C6B C7B C8B C9B . . . . 50.18(19) ?
C7B C8B C9B N1B . . . . 157.48(16) ?
C7B C8B C9B C10B . . . . -25.8(2) ?
C8B C9B C10B C4B . . . . 176.56(16) ?
C8B C9B C10B C5B . . . . -4.3(3) ?
C9B N1B C2B C3B . . . . 11.5(3) ?
C9B N1B C2B C13B . . . . -167.51(17) ?
C10B C4B C17B C18B . . . . 74.9(2) ?
C10B C4B C17B C22B . . . . -103.88(18) ?
C10B C5B C6B C7B . . . . 22.6(2) ?
C11B C7B C8B C9B . . . . -70.53(19) ?
C12B C7B C8B C9B . . . . 169.02(16) ?
C13B C2B C3B C4B . . . . -176.03(18) ?
C13B C2B C3B C14B . . . . 0.9(3) ?
C14B C3B C4B C10B . . . . 163.53(17) ?
C14B C3B C4B C17B . . . . -72.5(2) ?
C14B O3B C15B C16B . . . . -91.8(6) ?
C14B O3C C15C C16C . . . . 169.5(5) ?
C17B C4B C10B C5B . . . . 76.8(2) ?
C17B C4B C10B C9B . . . . -104.08(19) ?
C17B C18B C19B C20B . . . . 0.0(3) ?
C18B C17B C22B C21B . . . . 0.1(3) ?
C18B C19B C20B O4B . . . . 179.16(16) ?
C18B C19B C20B C21B . . . . -0.4(3) ?
C19B C20B C21B C22B . . . . 0.6(3) ?
C20B C21B C22B C17B . . . . -0.4(3) ?
C22B C17B C18B C19B . . . . 0.1(3) ?
C23B O4B C20B C19B . . . . -5.9(3) ?
C23B O4B C20B C21B . . . . 173.67(18) ?

loop_
_twin_individual_id
_twin_individual_mass_fraction_refined
1 0.6938(8)
2 0.3062(8)

_cod_database_fobs_code 2244193
